data_7059393
loop_
_publ_author_name
'Baron, Marco'
'Dall&#x2019;Anese, Anna'
'Miolato, Alessandro'
'Cairoli, Maddalena L. C.'
'Di Marco, Valerio'
'Graiff, Claudia'
'P\"othig, Alexander'
'Tubaro, Cristina'

_publ_section_title
;
 New homoleptic gold carbene complexes via Ag--Au transmetalation:
 synthesis and application of [Au(diNHC)2]3+ cations as 1H-NMR and UV-vis
 halide sensors
;
_journal_issue 14
_journal_name_full 'New Journal of Chemistry'
_journal_page_first 5343
_journal_page_last 5353
_journal_paper_doi 10.1039/C9NJ05809E
_journal_volume 44
_journal_year 2020
_chemical_formula_moiety '2(C10 H14 Au0.5 N4 O), 3(Cl), 2(C2 H6 O S)'
_chemical_formula_sum 'C24 H40 Au Cl3 N8 O4 S2'
_chemical_formula_weight 872.07
_space_group_crystal_system triclinic
_space_group_IT_number 2
_space_group_name_Hall '-P 1'
_space_group_name_H-M_alt 'P -1'
_atom_sites_solution_hydrogens geom
_audit_creation_date 2019-11-07
_audit_creation_method
;
Olex2 1.2
(compiled 2018.05.29 svn.r3508 for OlexSys, GUI svn.r5506)
;
_audit_update_record
;
2019-11-11 deposited with the CCDC.	2020-03-10 downloaded from the CCDC.
;
_cell_angle_alpha 82.052(2)
_cell_angle_beta 81.090(2)
_cell_angle_gamma 72.743(2)
_cell_formula_units_Z 2
_cell_length_a 10.2116(7)
_cell_length_b 11.6009(8)
_cell_length_c 14.6925(10)
_cell_measurement_reflns_used 9674
_cell_measurement_temperature 101(2)
_cell_measurement_theta_max 28.31
_cell_measurement_theta_min 2.21
_cell_volume 1634.24(19)
_computing_molecular_graphics 'Olex2 (Dolomanov et al., 2009)'
_computing_publication_material 'Olex2 (Dolomanov et al., 2009)'
_computing_structure_refinement 'ShelXL (Sheldrick, 2015)'
_computing_structure_solution 'SHELXT 2014/5 (Sheldrick, 2014)'
_diffrn_ambient_temperature 100.91
_diffrn_measured_fraction_theta_full 0.999
_diffrn_measured_fraction_theta_max 0.999
_diffrn_measurement_device_type 'Bruker APEX-II CCD'
_diffrn_measurement_method '\f and \w scans'
_diffrn_radiation_type MoK\a
_diffrn_radiation_wavelength 0.71073
_diffrn_reflns_av_R_equivalents 0.0282
_diffrn_reflns_av_unetI/netI 0.0114
_diffrn_reflns_Laue_measured_fraction_full 0.999
_diffrn_reflns_Laue_measured_fraction_max 0.999
_diffrn_reflns_limit_h_max 13
_diffrn_reflns_limit_h_min -13
_diffrn_reflns_limit_k_max 15
_diffrn_reflns_limit_k_min -15
_diffrn_reflns_limit_l_max 19
_diffrn_reflns_limit_l_min -19
_diffrn_reflns_number 124019
_diffrn_reflns_point_group_measured_fraction_full 0.999
_diffrn_reflns_point_group_measured_fraction_max 0.999
_diffrn_reflns_theta_full 25.242
_diffrn_reflns_theta_max 28.339
_diffrn_reflns_theta_min 2.377
_exptl_absorpt_coefficient_mu 4.918
_exptl_absorpt_correction_T_max 0.7457
_exptl_absorpt_correction_T_min 0.5354
_exptl_absorpt_correction_type empirical
_exptl_absorpt_process_details
;
SADABS-2014/5 (Bruker,2014/5) was used for absorption correction.
wR2(int) was 0.0741 before and 0.0423 after correction.
The Ratio of minimum to maximum transmission is 0.7180.
The \l/2 correction factor is Not present.
;
_exptl_crystal_colour brown
_exptl_crystal_density_diffrn 1.772
_exptl_crystal_description prism
_exptl_crystal_F_000 868
_exptl_crystal_size_max 0.358
_exptl_crystal_size_mid 0.166
_exptl_crystal_size_min 0.11
_refine_diff_density_max 1.498
_refine_diff_density_min -1.599
_refine_diff_density_rms 0.089
_refine_ls_extinction_coef 0.00327(11)
_refine_ls_extinction_expression Fc^*^=kFc[1+0.001xFc^2^\l^3^/sin(2\q)]^-1/4^
_refine_ls_extinction_method 'SHELXL-2018/1 (Sheldrick 2018)'
_refine_ls_goodness_of_fit_ref 1.080
_refine_ls_hydrogen_treatment constr
_refine_ls_matrix_type full
_refine_ls_number_parameters 393
_refine_ls_number_reflns 8155
_refine_ls_number_restraints 0
_refine_ls_restrained_S_all 1.080
_refine_ls_R_factor_all 0.0213
_refine_ls_R_factor_gt 0.0179
_refine_ls_shift/su_max 0.001
_refine_ls_shift/su_mean 0.000
_refine_ls_structure_factor_coef Fsqd
_refine_ls_weighting_details 'w=1/[\s^2^(Fo^2^)+(0.0085P)^2^+3.8541P] where P=(Fo^2^+2Fc^2^)/3'
_refine_ls_weighting_scheme calc
_refine_ls_wR_factor_gt 0.0386
_refine_ls_wR_factor_ref 0.0398
_reflns_Friedel_coverage 0.000
_reflns_number_gt 7404
_reflns_number_total 8155
_reflns_threshold_expression 'I > 2\s(I)'
_cod_data_source_file c9nj05809e2.cif
_cod_data_source_block '[au2l42](cl)3'
_cod_depositor_comments
;Adding full bibliography for 7059387--7059393.cif.

 Adding full bibliography for 7059387--7059393.cif.
;
_cod_original_cell_volume 1634.2(2)
_cod_database_code 7059393
_shelx_shelxl_version_number 2018/1
_shelx_space_group_comment
;
The symmetry employed for this shelxl refinement is uniquely defined
by the following loop, which should always be used as a source of
symmetry information in preference to the above space-group names.
They are only intended as comments.
;
_shelx_estimated_absorpt_t_max 0.614
_shelx_estimated_absorpt_t_min 0.272
_olex2_refinement_description
;
1. Fixed Uiso
 At 1.2 times of:
  All C(H) groups, All C(H,H) groups
 At 1.5 times of:
  All C(H,H,H) groups, All O(H) groups
2.a Ternary CH refined with riding coordinates:
 C5(H5), C15(H15)
2.b Secondary CH2 refined with riding coordinates:
 C16(H16A,H16B), C6(H6A,H6B)
2.c Aromatic/amide H refined with riding coordinates:
 C9(H9), C8(H8), C19(H19), C3(H3), C18(H18), C4(H4), C13(H13), C14(H14)
2.d Idealised Me refined as rotating group:
 C12(H12A,H12B,H12C), C2(H2A,H2B,H2C), C10(H10A,H10B,H10C), C20(H20A,H20B,
 H20C), C21(H21A,H21B,H21C), C22(H22A,H22B,H22C), C24(H24A,H24B,H24C), C23(H23A,
 H23B,H23C)
2.e Idealised tetrahedral OH refined as rotating group:
 O1(H1), O2(H2)
;
_olex2_submission_special_instructions 'No special instructions were received'

loop_
_space_group_symop_operation_xyz
'x, y, z'
'-x, -y, -z'

loop_
_atom_site_label
_atom_site_type_symbol
_atom_site_fract_x
_atom_site_fract_y
_atom_site_fract_z
_atom_site_U_iso_or_equiv
_atom_site_adp_type
_atom_site_occupancy
_atom_site_site_symmetry_order
_atom_site_calc_flag
_atom_site_refinement_flags_posn
_atom_site_refinement_flags_adp
_atom_site_refinement_flags_occupancy
_atom_site_disorder_assembly
_atom_site_disorder_group
Au2 Au 0.500000 0.000000 1.000000 0.00833(3) Uani 1 2 d S T P . .
Au1 Au 0.500000 0.500000 0.500000 0.00980(4) Uani 1 2 d S T P . .
Cl2 Cl 0.31243(6) 0.07903(5) 0.21985(4) 0.01777(11) Uani 1 1 d . . . . .
Cl3 Cl 0.17794(6) 0.68386(5) 0.92569(4) 0.01862(11) Uani 1 1 d . . . . .
Cl1 Cl 0.15982(6) 0.61408(5) 0.52047(4) 0.01805(11) Uani 1 1 d . . . . .
S2 S 0.88253(6) 0.46292(6) 0.71596(5) 0.02397(13) Uani 1 1 d . . . . .
S1 S 0.11674(8) -0.02568(6) 0.59318(6) 0.03565(18) Uani 1 1 d . . . . .
O1 O 0.33759(19) 0.12371(15) 0.42325(12) 0.0221(4) Uani 1 1 d . . . . .
H1 H 0.331438 0.105715 0.370934 0.033 Uiso 1 1 calc GR . . . .
O2 O 0.15008(17) 0.43701(14) 0.92356(11) 0.0167(3) Uani 1 1 d . . . . .
H2 H 0.155096 0.508326 0.921426 0.025 Uiso 1 1 calc GR . . . .
N3 N 0.41178(19) 0.35460(16) 0.37996(12) 0.0113(3) Uani 1 1 d . . . . .
O3 O 0.1442(2) 0.05852(16) 0.65214(13) 0.0271(4) Uani 1 1 d . . . . .
N8 N 0.62589(18) 0.21435(16) 0.93952(12) 0.0098(3) Uani 1 1 d . . . . .
N7 N 0.40652(18) 0.26999(15) 0.98304(12) 0.0092(3) Uani 1 1 d . . . . .
N5 N 0.27187(18) 0.03020(16) 0.87543(12) 0.0107(3) Uani 1 1 d . . . . .
N4 N 0.56827(19) 0.42941(16) 0.30047(12) 0.0118(3) Uani 1 1 d . . . . .
N1 N 0.5350(2) 0.26850(17) 0.63642(13) 0.0147(4) Uani 1 1 d . . . . .
N6 N 0.23623(18) 0.18065(15) 0.95551(12) 0.0098(3) Uani 1 1 d . . . . .
O4 O 0.8329(2) 0.3996(2) 0.80298(15) 0.0369(5) Uani 1 1 d . . . . .
N2 N 0.3904(2) 0.28352(16) 0.53984(12) 0.0126(4) Uani 1 1 d . . . . .
C17 C 0.5174(2) 0.17230(18) 0.97276(14) 0.0093(4) Uani 1 1 d . . . . .
C9 C 0.5306(2) 0.36319(19) 0.24253(15) 0.0132(4) Uani 1 1 d . . . . .
H9 H 0.566980 0.352937 0.179695 0.016 Uiso 1 1 calc R . . . .
C7 C 0.4940(2) 0.42542(18) 0.38376(14) 0.0111(4) Uani 1 1 d . . . . .
C12 C 0.3343(2) -0.08259(19) 0.83126(16) 0.0145(4) Uani 1 1 d . . . . .
H12A H 0.433686 -0.109681 0.836097 0.022 Uiso 1 1 calc GR . . . .
H12B H 0.319411 -0.068271 0.765850 0.022 Uiso 1 1 calc GR . . . .
H12C H 0.291584 -0.145175 0.862305 0.022 Uiso 1 1 calc GR . . . .
C8 C 0.4324(2) 0.31592(19) 0.29216(15) 0.0137(4) Uani 1 1 d . . . . .
H8 H 0.386564 0.266126 0.271149 0.016 Uiso 1 1 calc R . . . .
C19 C 0.5845(2) 0.34007(19) 0.93016(15) 0.0116(4) Uani 1 1 d . . . . .
H19 H 0.642057 0.391735 0.908791 0.014 Uiso 1 1 calc R . . . .
C11 C 0.3244(2) 0.07171(18) 0.93776(14) 0.0100(4) Uani 1 1 d . . . . .
C1 C 0.4773(2) 0.33878(19) 0.56452(14) 0.0117(4) Uani 1 1 d . . . . .
C3 C 0.4807(3) 0.1706(2) 0.65957(16) 0.0184(5) Uani 1 1 d . . . . .
H3 H 0.503206 0.108719 0.708824 0.022 Uiso 1 1 calc R . . . .
C18 C 0.4469(2) 0.37542(18) 0.95715(15) 0.0114(4) Uani 1 1 d . . . . .
H18 H 0.389174 0.456381 0.958196 0.014 Uiso 1 1 calc R . . . .
C2 C 0.6450(3) 0.2854(2) 0.68246(16) 0.0191(5) Uani 1 1 d . . . . .
H2A H 0.703340 0.325457 0.637811 0.029 Uiso 1 1 calc GR . . . .
H2B H 0.701338 0.206194 0.706652 0.029 Uiso 1 1 calc GR . . . .
H2C H 0.603704 0.335686 0.733602 0.029 Uiso 1 1 calc GR . . . .
C4 C 0.3902(3) 0.1793(2) 0.59958(16) 0.0178(5) Uani 1 1 d . . . . .
H4 H 0.336854 0.125043 0.598255 0.021 Uiso 1 1 calc R . . . .
C10 C 0.6796(2) 0.4879(2) 0.27321(15) 0.0167(4) Uani 1 1 d . . . . .
H10A H 0.751607 0.439348 0.230532 0.025 Uiso 1 1 calc GR . . . .
H10B H 0.719122 0.494197 0.328365 0.025 Uiso 1 1 calc GR . . . .
H10C H 0.642324 0.569213 0.242522 0.025 Uiso 1 1 calc GR . . . .
C20 C 0.7688(2) 0.14160(19) 0.91464(16) 0.0130(4) Uani 1 1 d . . . . .
H20A H 0.817097 0.119039 0.969947 0.020 Uiso 1 1 calc GR . . . .
H20B H 0.816495 0.189248 0.868207 0.020 Uiso 1 1 calc GR . . . .
H20C H 0.768088 0.068063 0.889203 0.020 Uiso 1 1 calc GR . . . .
C5 C 0.3132(2) 0.3285(2) 0.45918(15) 0.0132(4) Uani 1 1 d . . . . .
H5 H 0.241129 0.405953 0.472643 0.016 Uiso 1 1 calc R . . . .
C16 C 0.1583(2) 0.38114(19) 1.01525(15) 0.0129(4) Uani 1 1 d . . . . .
H16A H 0.067302 0.370234 1.042486 0.016 Uiso 1 1 calc R . . . .
H16B H 0.182896 0.433795 1.053410 0.016 Uiso 1 1 calc R . . . .
C13 C 0.1473(2) 0.1114(2) 0.85568(16) 0.0141(4) Uani 1 1 d . . . . .
H13 H 0.089040 0.102210 0.814312 0.017 Uiso 1 1 calc R . . . .
C15 C 0.2659(2) 0.25935(18) 1.01575(14) 0.0097(4) Uani 1 1 d . . . . .
H15 H 0.264706 0.219042 1.080480 0.012 Uiso 1 1 calc R . . . .
C14 C 0.1239(2) 0.2061(2) 0.90601(15) 0.0130(4) Uani 1 1 d . . . . .
H14 H 0.046334 0.275862 0.907302 0.016 Uiso 1 1 calc R . . . .
C6 C 0.2418(2) 0.2379(2) 0.43961(16) 0.0177(4) Uani 1 1 d . . . . .
H6A H 0.173035 0.227067 0.493064 0.021 Uiso 1 1 calc R . . . .
H6B H 0.191940 0.270534 0.384768 0.021 Uiso 1 1 calc R . . . .
C21 C 1.0414(3) 0.3648(2) 0.66935(18) 0.0236(5) Uani 1 1 d . . . . .
H21A H 1.106385 0.341639 0.715696 0.035 Uiso 1 1 calc GR . . . .
H21B H 1.080348 0.406829 0.614127 0.035 Uiso 1 1 calc GR . . . .
H21C H 1.024752 0.291884 0.652577 0.035 Uiso 1 1 calc GR . . . .
C22 C 0.9544(3) 0.5719(3) 0.74920(19) 0.0259(5) Uani 1 1 d . . . . .
H22A H 0.879540 0.640083 0.772290 0.039 Uiso 1 1 calc GR . . . .
H22B H 1.009583 0.601371 0.695472 0.039 Uiso 1 1 calc GR . . . .
H22C H 1.013261 0.533746 0.798042 0.039 Uiso 1 1 calc GR . . . .
C24 C 0.2796(3) -0.1296(3) 0.5609(2) 0.0369(7) Uani 1 1 d . . . . .
H24A H 0.338284 -0.086430 0.519537 0.055 Uiso 1 1 calc GR . . . .
H24B H 0.265955 -0.193152 0.528942 0.055 Uiso 1 1 calc GR . . . .
H24C H 0.324272 -0.166471 0.616473 0.055 Uiso 1 1 calc GR . . . .
C23 C 0.0484(4) -0.1319(4) 0.6711(3) 0.0713(16) Uani 1 1 d . . . . .
H23A H 0.109740 -0.167405 0.719032 0.107 Uiso 1 1 calc GR . . . .
H23B H 0.041511 -0.196232 0.636967 0.107 Uiso 1 1 calc GR . . . .
H23C H -0.043501 -0.090251 0.700196 0.107 Uiso 1 1 calc GR . . . .

loop_
_atom_site_aniso_label
_atom_site_aniso_U_11
_atom_site_aniso_U_22
_atom_site_aniso_U_33
_atom_site_aniso_U_23
_atom_site_aniso_U_13
_atom_site_aniso_U_12
Au2 0.00645(5) 0.00552(5) 0.01332(6) -0.00043(4) -0.00251(4) -0.00171(4)
Au1 0.01556(6) 0.00840(6) 0.00696(5) -0.00115(4) -0.00074(4) -0.00580(4)
Cl2 0.0198(3) 0.0186(3) 0.0163(2) 0.0019(2) -0.0051(2) -0.0077(2)
Cl3 0.0182(3) 0.0181(3) 0.0225(3) -0.0078(2) 0.0040(2) -0.0102(2)
Cl1 0.0228(3) 0.0154(2) 0.0164(2) -0.00383(19) -0.0007(2) -0.0058(2)
S2 0.0193(3) 0.0288(3) 0.0244(3) -0.0017(2) -0.0025(2) -0.0082(2)
S1 0.0405(4) 0.0224(3) 0.0484(4) -0.0137(3) -0.0273(3) 0.0002(3)
O1 0.0313(10) 0.0163(8) 0.0211(9) -0.0060(7) -0.0035(7) -0.0083(7)
O2 0.0199(8) 0.0098(7) 0.0197(8) 0.0011(6) -0.0069(6) -0.0022(6)
N3 0.0143(8) 0.0101(8) 0.0105(8) -0.0022(6) -0.0010(7) -0.0043(7)
O3 0.0353(11) 0.0192(9) 0.0306(10) -0.0092(7) -0.0084(8) -0.0081(8)
N8 0.0087(8) 0.0087(8) 0.0129(8) -0.0017(6) -0.0009(6) -0.0036(6)
N7 0.0084(8) 0.0068(8) 0.0123(8) -0.0005(6) -0.0022(6) -0.0020(6)
N5 0.0095(8) 0.0096(8) 0.0140(8) -0.0020(7) -0.0022(7) -0.0032(6)
N4 0.0157(9) 0.0115(8) 0.0094(8) -0.0020(7) -0.0007(7) -0.0058(7)
N1 0.0216(10) 0.0119(9) 0.0109(8) 0.0004(7) -0.0020(7) -0.0060(7)
N6 0.0085(8) 0.0081(8) 0.0131(8) -0.0011(6) -0.0027(6) -0.0023(6)
O4 0.0272(10) 0.0463(13) 0.0375(12) -0.0015(10) 0.0083(9) -0.0179(9)
N2 0.0188(9) 0.0096(8) 0.0107(8) -0.0004(7) -0.0001(7) -0.0069(7)
C17 0.0086(9) 0.0080(9) 0.0117(9) -0.0013(7) -0.0031(7) -0.0020(7)
C9 0.0170(10) 0.0141(10) 0.0099(9) -0.0039(8) -0.0021(8) -0.0051(8)
C7 0.0149(10) 0.0089(9) 0.0098(9) -0.0010(7) -0.0017(8) -0.0038(8)
C12 0.0158(10) 0.0103(10) 0.0185(11) -0.0060(8) -0.0019(8) -0.0032(8)
C8 0.0176(10) 0.0125(10) 0.0120(10) -0.0051(8) -0.0028(8) -0.0035(8)
C19 0.0131(10) 0.0091(9) 0.0139(10) 0.0001(7) -0.0028(8) -0.0051(8)
C11 0.0085(9) 0.0078(9) 0.0138(10) -0.0001(7) -0.0015(7) -0.0031(7)
C1 0.0172(10) 0.0101(9) 0.0087(9) -0.0017(7) 0.0003(8) -0.0057(8)
C3 0.0294(13) 0.0119(10) 0.0141(10) 0.0018(8) -0.0011(9) -0.0085(9)
C18 0.0142(10) 0.0076(9) 0.0138(10) 0.0003(7) -0.0034(8) -0.0049(8)
C2 0.0246(12) 0.0208(11) 0.0136(10) 0.0010(9) -0.0070(9) -0.0076(9)
C4 0.0258(12) 0.0119(10) 0.0165(11) 0.0011(8) 0.0010(9) -0.0092(9)
C10 0.0188(11) 0.0223(11) 0.0125(10) -0.0037(9) 0.0019(8) -0.0120(9)
C20 0.0073(9) 0.0123(10) 0.0189(11) -0.0027(8) 0.0006(8) -0.0023(8)
C5 0.0165(10) 0.0133(10) 0.0110(10) -0.0020(8) 0.0009(8) -0.0067(8)
C16 0.0116(10) 0.0104(9) 0.0158(10) -0.0035(8) -0.0002(8) -0.0014(8)
C13 0.0108(10) 0.0137(10) 0.0187(11) -0.0015(8) -0.0056(8) -0.0028(8)
C15 0.0082(9) 0.0098(9) 0.0117(9) -0.0021(7) -0.0008(7) -0.0031(7)
C14 0.0080(9) 0.0142(10) 0.0176(10) -0.0014(8) -0.0045(8) -0.0030(8)
C6 0.0214(11) 0.0167(11) 0.0182(11) -0.0040(9) -0.0007(9) -0.0099(9)
C21 0.0207(12) 0.0194(12) 0.0260(13) -0.0003(10) 0.0042(10) -0.0027(9)
C22 0.0258(13) 0.0302(14) 0.0235(13) -0.0041(11) -0.0040(10) -0.0094(11)
C24 0.0459(18) 0.0282(15) 0.0389(17) -0.0159(13) 0.0154(14) -0.0187(13)
C23 0.055(2) 0.067(3) 0.110(4) -0.065(3) 0.053(2) -0.051(2)

loop_
_atom_type_symbol
_atom_type_description
_atom_type_scat_dispersion_real
_atom_type_scat_dispersion_imag
_atom_type_scat_source
C C 0.0033 0.0016 'International Tables Vol C Tables 4.2.6.8 and 6.1.1.4'
H H 0.0000 0.0000 'International Tables Vol C Tables 4.2.6.8 and 6.1.1.4'
Au Au -2.0133 8.8022 'International Tables Vol C Tables 4.2.6.8 and 6.1.1.4'
Cl Cl 0.1484 0.1585 'International Tables Vol C Tables 4.2.6.8 and 6.1.1.4'
N N 0.0061 0.0033 'International Tables Vol C Tables 4.2.6.8 and 6.1.1.4'
O O 0.0106 0.0060 'International Tables Vol C Tables 4.2.6.8 and 6.1.1.4'
S S 0.1246 0.1234 'International Tables Vol C Tables 4.2.6.8 and 6.1.1.4'

loop_
_geom_angle_atom_site_label_1
_geom_angle_atom_site_label_2
_geom_angle_atom_site_label_3
_geom_angle
_geom_angle_site_symmetry_1
_geom_angle_site_symmetry_3
_geom_angle_publ_flag
C17 Au2 C17 180.0 2_657 . ?
C17 Au2 C11 83.40(8) . . ?
C17 Au2 C11 83.40(8) 2_657 2_657 ?
C17 Au2 C11 96.60(8) 2_657 . ?
C17 Au2 C11 96.60(8) . 2_657 ?
C11 Au2 C11 180.0 . 2_657 ?
C7 Au1 C7 180.00(12) . 2_666 ?
C7 Au1 C1 96.75(8) 2_666 . ?
C7 Au1 C1 83.25(8) . . ?
C7 Au1 C1 83.25(8) 2_666 2_666 ?
C7 Au1 C1 96.75(8) . 2_666 ?
C1 Au1 C1 180.0 2_666 . ?
O4 S2 C21 107.66(13) . . ?
O4 S2 C22 106.33(13) . . ?
C21 S2 C22 96.75(13) . . ?
O3 S1 C24 106.21(14) . . ?
O3 S1 C23 106.21(16) . . ?
C24 S1 C23 96.15(17) . . ?
C7 N3 C8 109.98(18) . . ?
C7 N3 C5 122.75(17) . . ?
C8 N3 C5 127.24(18) . . ?
C17 N8 C19 109.84(17) . . ?
C17 N8 C20 126.70(17) . . ?
C19 N8 C20 123.45(17) . . ?
C17 N7 C18 109.67(17) . . ?
C17 N7 C15 122.52(17) . . ?
C18 N7 C15 127.80(17) . . ?
C11 N5 C12 126.72(18) . . ?
C11 N5 C13 109.94(17) . . ?
C13 N5 C12 123.34(18) . . ?
C9 N4 C10 123.32(18) . . ?
C7 N4 C9 109.98(18) . . ?
C7 N4 C10 126.60(18) . . ?
C1 N1 C3 109.85(19) . . ?
C1 N1 C2 126.66(19) . . ?
C3 N1 C2 123.40(19) . . ?
C11 N6 C15 122.11(17) . . ?
C11 N6 C14 110.14(17) . . ?
C14 N6 C15 127.67(17) . . ?
C1 N2 C4 109.86(19) . . ?
C1 N2 C5 123.27(17) . . ?
C4 N2 C5 126.84(18) . . ?
N8 C17 Au2 131.46(15) . . ?
N8 C17 N7 106.78(17) . . ?
N7 C17 Au2 121.67(15) . . ?
C8 C9 N4 107.19(18) . . ?
N3 C7 Au1 123.40(15) . . ?
N4 C7 Au1 130.10(15) . . ?
N4 C7 N3 106.45(18) . . ?
C9 C8 N3 106.38(19) . . ?
C18 C19 N8 107.17(18) . . ?
N5 C11 Au2 131.59(15) . . ?
N5 C11 N6 106.39(17) . . ?
N6 C11 Au2 122.02(15) . . ?
N1 C1 Au1 130.92(16) . . ?
N1 C1 N2 106.36(18) . . ?
N2 C1 Au1 122.70(15) . . ?
C4 C3 N1 107.6(2) . . ?
C19 C18 N7 106.52(18) . . ?
C3 C4 N2 106.3(2) . . ?
N3 C5 C6 112.29(17) . . ?
N2 C5 N3 107.42(17) . . ?
N2 C5 C6 111.45(18) . . ?
O2 C16 C15 110.16(17) . . ?
C14 C13 N5 107.43(19) . . ?
N7 C15 C16 112.44(17) . . ?
N6 C15 N7 107.37(16) . . ?
N6 C15 C16 111.05(17) . . ?
C13 C14 N6 106.06(18) . . ?
O1 C6 C5 111.73(19) . . ?

loop_
_geom_bond_atom_site_label_1
_geom_bond_atom_site_label_2
_geom_bond_distance
_geom_bond_site_symmetry_2
_geom_bond_publ_flag
Au2 C17 2.038(2) 2_657 ?
Au2 C17 2.038(2) . ?
Au2 C11 2.039(2) 2_657 ?
Au2 C11 2.039(2) . ?
Au1 C7 2.035(2) 2_666 ?
Au1 C7 2.035(2) . ?
Au1 C1 2.037(2) 2_666 ?
Au1 C1 2.037(2) . ?
S2 O4 1.481(2) . ?
S2 C21 1.781(3) . ?
S2 C22 1.790(3) . ?
S1 O3 1.5017(18) . ?
S1 C24 1.780(3) . ?
S1 C23 1.786(4) . ?
O1 C6 1.420(3) . ?
O2 C16 1.415(3) . ?
N3 C7 1.349(3) . ?
N3 C8 1.389(3) . ?
N3 C5 1.477(3) . ?
N8 C17 1.338(3) . ?
N8 C19 1.386(3) . ?
N8 C20 1.472(3) . ?
N7 C17 1.350(3) . ?
N7 C18 1.390(3) . ?
N7 C15 1.478(3) . ?
N5 C12 1.467(3) . ?
N5 C11 1.336(3) . ?
N5 C13 1.385(3) . ?
N4 C9 1.386(3) . ?
N4 C7 1.339(3) . ?
N4 C10 1.468(3) . ?
N1 C1 1.340(3) . ?
N1 C3 1.386(3) . ?
N1 C2 1.470(3) . ?
N6 C11 1.349(3) . ?
N6 C15 1.476(3) . ?
N6 C14 1.389(3) . ?
N2 C1 1.353(3) . ?
N2 C4 1.393(3) . ?
N2 C5 1.474(3) . ?
C9 C8 1.352(3) . ?
C19 C18 1.353(3) . ?
C3 C4 1.347(3) . ?
C5 C6 1.523(3) . ?
C16 C15 1.511(3) . ?
C13 C14 1.351(3) . ?
